data_8104316
loop_
_publ_author_name
'Schewe-Miller, I.'
'Boettcher, P.'

_publ_section_title
;
 Synthesis and crystal structures of K5 Se3, Cs5 Te3, and Cs2 Te
;
_journal_name_full 'Zeitschrift fuer Kristallographie (149,1979-)'
_journal_page_first 137
_journal_page_last 151
_journal_volume 196
_journal_year 1991
_chemical_formula_sum 'K19 Se11.4'
_chemical_name_systematic '(K5 Se3)3.8'
_space_group_IT_number 12
_symmetry_space_group_name_Hall '-C 2y'
_symmetry_space_group_name_H-M 'C 1 2/m 1'
_cell_angle_alpha 90
_cell_angle_beta 134.82
_cell_angle_gamma 90
_cell_formula_units_Z 1
_cell_length_a 18.289
_cell_length_b 5.861
_cell_length_c 12.988
_cell_volume 987.527
_citation_journal_id_ASTM ZEKRDZ
_cod_data_source_file Schewe-Miller_ZEKRDZ_1991_628.cif
_cod_data_source_block K19Se11.4
_cod_database_code 8104316

loop_
_symmetry_equiv_pos_as_xyz
x,y,z
-x,y,-z
-x,-y,-z
x,-y,z
x+1/2,y+1/2,z
-x+1/2,y+1/2,-z
-x+1/2,-y+1/2,-z
x+1/2,-y+1/2,z

loop_
_atom_site_label
_atom_site_type_symbol
_atom_site_fract_x
_atom_site_fract_y
_atom_site_fract_z
_atom_site_occupancy
_atom_site_U_iso_or_equiv
K4 K+1 0.0861 0 0.3039 1 0.0
K3 K+1 0.4092 0 0.1355 1 0.0
K5 K+1 0.2179 0 0.1307 1 0.0
K2 K+1 0.2732 0 0.6842 1 0.0
K1 K+1 0 0.25 0.5 0.75 0.0
Se1 Se-1 0 0.7061 0 1 0.0
Se3 Se-2 0.1546 0 0.8115 0.93 0.0
Se2 Se-2 0.3426 0 0.498 0.89 0.0
